data_4022274
loop_
_publ_author_name
'Xingang Fang'
'Hairong Xia'
'Hui Yu'
'Xicheng Dong'
'Minbo Chen'
'Quanrui Wang'
'Fenggang Tao'
'Chaozhong Li'

_publ_section_title
;
 On the 6-Exo Atom Transfer Radical Cyclization Reactions of
 3-Butenyl 2-Iodoalkanoates
;
_journal_name_full 'Journal of Organic Chemistry'
_journal_page_first 8481
_journal_page_last 8488
_journal_paper_doi 10.1021/jo026381b
_journal_volume 67
_journal_year 2002
_space_group_IT_number 14
_symmetry_cell_setting monoclinic
_symmetry_Int_Tables_number 14
_symmetry_space_group_name_Hall '-P 2yn'
_symmetry_space_group_name_H-M 'P 1 21/n 1'
_audit_creation_date 'Wed Apr 12 12:02:48 2001'
_audit_creation_method 'from TEXRAY.INF file'
_cell_angle_alpha 90
_cell_angle_beta 94.67(4)
_cell_angle_gamma 90
_cell_formula_units_Z 4.00
_cell_length_a 6.816(4)
_cell_length_b 7.926(3)
_cell_length_c 21.290(4)
_cell_measurement_reflns_used 19
_cell_measurement_temperature 20.0
_cell_measurement_theta_max 21.69
_cell_measurement_theta_min 18.76
_cell_volume 1146.4(7)
_computing_cell_refinement 'MSC/AFC Diffractometer Control'
_computing_data_collection 'MSC/AFC Diffractometer Control'
_computing_data_reduction 'teXsan: PROCESS (MSC)'
_computing_publication_material 'teXsan: FINISH (MSC)'
_computing_structure_refinement 'teXsan: LS (MSC)'
_computing_structure_solution SHELXS86
_diffrn_ambient_temperature 20.0
_diffrn_measurement_device AFC7R
_diffrn_measurement_method 'omega/2-theta scans'
_diffrn_orient_matrix_UB_11 -0.12392
_diffrn_orient_matrix_UB_12 -0.03993
_diffrn_orient_matrix_UB_13 0.01730
_diffrn_orient_matrix_UB_21 -0.07019
_diffrn_orient_matrix_UB_22 0.00718
_diffrn_orient_matrix_UB_23 -0.04303
_diffrn_orient_matrix_UB_31 0.03720
_diffrn_orient_matrix_UB_32 -0.11946
_diffrn_orient_matrix_UB_33 -0.00837
_diffrn_radiation_monochromator graphite
_diffrn_radiation_source 'X-ray tube'
_diffrn_radiation_type MoKalpha
_diffrn_radiation_wavelength 0.7107
_diffrn_reflns_av_R_equivalents 5.99
_diffrn_reflns_limit_h_max 8
_diffrn_reflns_limit_h_min 0
_diffrn_reflns_limit_k_max 10
_diffrn_reflns_limit_k_min 0
_diffrn_reflns_limit_l_max 27
_diffrn_reflns_limit_l_min -7
_diffrn_reflns_number 3065
_diffrn_reflns_theta_max 27.4879
_diffrn_standards_decay_% -2.34
_diffrn_standards_interval_count 200
_diffrn_standards_number 3
_exptl_absorpt_coefficient_mu_cm 27.645
_exptl_absorpt_correction_T_max 1.000
_exptl_absorpt_correction_T_min 0.649
_exptl_absorpt_correction_type empirical
_exptl_absorpt_process_details psi-scan
_exptl_crystal_colour colorless
_exptl_crystal_density_diffrn 1.716
_exptl_crystal_description prismatic
_exptl_crystal_F_000 584.00
_exptl_crystal_size_max 0.300
_exptl_crystal_size_min 0.200
_refine_diff_density_max -0.57090
_refine_diff_density_min 0.58760
_refine_ls_extinction_coef 20.61359
_refine_ls_extinction_method Zachariasen_type_2_Gaussian_isotropic
_refine_ls_goodness_of_fit_obs 1.380
_refine_ls_matrix_type full
_refine_ls_number_parameters 119
_refine_ls_number_reflns 1896
_refine_ls_number_restraints 0
_refine_ls_R_factor_obs 0.0310
_refine_ls_shift/esd_max 0.0000
_refine_ls_structure_factor_coef F
_refine_ls_weighting_scheme sigma
_refine_ls_wR_factor_obs 0.0390
_cod_data_source_file jo026381b-2_s6.cif
_cod_data_source_block master_file_afc7*.xtl
_cod_depositor_comments
;
The following automatic conversions were performed:

'_atom_site_thermal_displace_type' tag value 'Uij' was replaced with
'Uani' value 30 times.

Automatic conversion script
Id: cif_fix_values 1646 2011-03-28 12:23:43Z adriana 
;
_cod_original_sg_symbol_H-M 'P 21/n     '
_cod_database_code 4022274

loop_
_symmetry_equiv_pos_as_xyz
'   +x,   +y,   +z'
1/2-x,1/2+y,1/2-z
'   -x,   -y,   -z'
1/2+x,1/2-y,1/2+z

loop_
_atom_site_aniso_label
_atom_site_aniso_U_11
_atom_site_aniso_U_22
_atom_site_aniso_U_33
_atom_site_aniso_U_12
_atom_site_aniso_U_13
_atom_site_aniso_U_23
I 0.0565(2) 0.0604(2) 0.0651(2) 0.0160(1) -0.0057(1) 0.0159(2)
O1 0.038(1) 0.062(2) 0.036(2) 0.003(1) -0.007(1) -0.002(1)
O2 0.047(2) 0.064(2) 0.032(1) -0.006(1) 0.002(1) 0.016(1)
C1 0.039(2) 0.036(2) 0.028(2) 0.001(2) 0.002(1) 0.002(1)
C2 0.033(2) 0.032(2) 0.027(2) -0.002(1) 0.002(1) 0.001(1)
C3 0.032(2) 0.032(2) 0.029(2) 0.001(1) 0.000(1) 0.001(1)
C4 0.038(2) 0.045(2) 0.038(2) -0.003(2) 0.006(2) 0.000(2)
C5 0.042(2) 0.057(3) 0.036(2) -0.011(2) 0.008(2) 0.008(2)
C6 0.040(2) 0.040(2) 0.027(2) 0.000(1) 0.005(1) 0.000(1)
C7 0.071(3) 0.036(2) 0.047(3) -0.010(2) 0.014(2) -0.006(2)
C8 0.049(2) 0.064(3) 0.046(2) 0.018(2) 0.005(2) -0.003(2)
C9 0.053(2) 0.052(3) 0.028(2) -0.004(2) 0.002(2) 0.000(2)
C10 0.038(2) 0.039(2) 0.047(2) 0.001(2) -0.002(2) 0.008(2)

loop_
_atom_site_label
_atom_site_fract_x
_atom_site_fract_y
_atom_site_fract_z
_atom_site_U_iso_or_equiv
_atom_site_thermal_displace_type
I 0.27008(5) 0.03325(4) 0.43075(2) 0.0612 Uani
O1 -0.4555(4) 0.3814(4) 0.2571(1) 0.0456 Uani
O2 -0.1558(4) 0.4567(4) 0.2432(1) 0.0476 Uani
C1 -0.2903(5) 0.3946(5) 0.2799(2) 0.0345 Uani
C2 -0.2309(5) 0.3496(4) 0.3483(2) 0.0306 Uani
C3 -0.0141(5) 0.2844(4) 0.3610(2) 0.0312 Uani
C4 0.0902(5) 0.2810(5) 0.3006(2) 0.0399 Uani
C5 0.0532(6) 0.4415(5) 0.2640(2) 0.0448 Uani
C6 -0.2808(5) 0.4973(5) 0.3935(2) 0.0357 Uani
C7 -0.1524(7) 0.6529(5) 0.3861(2) 0.0508 Uani
C8 -0.4961(7) 0.5508(6) 0.3814(2) 0.0529 Uani
C9 -0.2526(6) 0.4309(5) 0.4618(2) 0.0443 Uani
C10 -0.0182(5) 0.1126(5) 0.3916(2) 0.0416 Uani
H1 -0.3182 0.2530 0.3564 0.0949 Uani
H2 0.0533 0.3694 0.3917 0.0949 Uani
H3 0.0449 0.1775 0.2782 0.0949 Uani
H4 0.2332 0.2746 0.3093 0.0949 Uani
H5 0.1236 0.4253 0.2212 0.0949 Uani
H6 0.0926 0.5436 0.2882 0.0949 Uani
H7 -0.0263 0.6291 0.3940 0.0949 Uani
H8 -0.1731 0.7041 0.3435 0.0949 Uani
H9 -0.1883 0.7398 0.4119 0.0949 Uani
H10 -0.5339 0.6080 0.3412 0.0949 Uani
H11 -0.5510 0.6326 0.4054 0.0949 Uani
H12 -0.5802 0.4564 0.3845 0.0949 Uani
H13 -0.2711 0.5435 0.4861 0.0949 Uani
H14 -0.3418 0.3356 0.4648 0.0949 Uani
H15 -0.1144 0.3884 0.4751 0.0949 Uani
H16 -0.1014 0.1137 0.4248 0.0949 Uani
H17 -0.0585 0.0226 0.3597 0.0949 Uani

loop_
_atom_type_symbol
_atom_type_oxidation_number
_atom_type_number_in_cell
_atom_type_scat_dispersion_real
_atom_type_scat_dispersion_imag
_atom_type_scat_source
C 0 40 0.003 0.002 'International Tables'
H 0 68 0.000 0.000 'International Tables'
O 0 8 0.011 0.006 'International Tables'
I 0 4 -0.474 1.812 'International Tables'

loop_
_geom_angle_atom_site_label_1
_geom_angle_atom_site_label_2
_geom_angle_atom_site_label_3
_geom_angle
_geom_angle_publ_flag
C(1) O(2) C(5) 119.2(3) yes
O(1) C(1) O(2) 117.4(3) yes
O(1) C(1) C(2) 122.5(3) yes
O(2) C(1) C(2) 120.1(3) yes
C(1) C(2) C(3) 114.6(3) yes
C(1) C(2) C(6) 111.0(3) yes
C(3) C(2) C(6) 112.8(3) yes
C(2) C(3) C(4) 111.0(3) yes
C(2) C(3) C(10) 108.7(3) yes
C(4) C(3) C(10) 112.0(3) yes
C(3) C(4) C(5) 110.8(3) yes
O(2) C(5) C(4) 110.2(3) yes
C(2) C(6) C(7) 112.6(3) yes
C(2) C(6) C(8) 110.8(3) yes
C(2) C(6) C(9) 107.9(3) yes
C(7) C(6) C(8) 108.0(3) yes
C(7) C(6) C(9) 110.1(3) yes
C(8) C(6) C(9) 107.3(3) yes
I C(10) C(3) 112.3(2) yes

loop_
_geom_bond_atom_site_label_1
_geom_bond_atom_site_label_2
_geom_bond_distance
_geom_bond_publ_flag
I C(10) 2.165(4) yes
O(1) C(1) 1.194(4) yes
O(2) C(1) 1.345(4) yes
O(2) C(5) 1.462(5) yes
C(1) C(2) 1.521(5) yes
C(2) C(3) 1.569(4) yes
C(2) C(6) 1.571(5) yes
C(3) C(4) 1.519(5) yes
C(3) C(10) 1.510(5) yes
C(4) C(5) 1.503(6) yes
C(6) C(7) 1.528(5) yes
C(6) C(8) 1.529(6) yes
C(6) C(9) 1.542(5) yes
